data_1534828
loop_
_publ_author_name
'Lyakhov, A.S.'
'Palkina, K.K.'
'Prodan, L.I.'
'Lyutsko, V.A.'

_publ_section_title
;
 Crystal structure of lithium zinc triphosphate octahydrate
 LiZn2P3O10*8H2O
;
_journal_name_full 'Izvestiya Akademii Nauk SSSR, Neorganicheskie Materialy'
_journal_page_first 1014
_journal_page_last 1018
_journal_volume 27
_journal_year 1991
_chemical_formula_sum 'H16 Li O18 P3 Zn2'
_chemical_name_systematic 'Li Zn2 P3 O10 (H2 O)8'
_space_group_IT_number 2
_symmetry_space_group_name_Hall '-P 1'
_symmetry_space_group_name_H-M 'P -1'
_cell_angle_alpha 101.79
_cell_angle_beta 113.42
_cell_angle_gamma 94.24
_cell_formula_units_Z 2
_cell_length_a 10.305
_cell_length_b 10.505
_cell_length_c 8.671
_cell_volume 830.495
_citation_journal_id_ASTM IVNMAW
_cod_data_source_file Lyakhov_IVNMAW_1991_1132.cif
_cod_data_source_block H16Li1O18P3Zn2
_cod_original_cell_volume 830.4955
_cod_original_formula_sum 'H16 Li1 O18 P3 Zn2'
_cod_database_code 1534828

loop_
_symmetry_equiv_pos_as_xyz
x,y,z
-x,-y,-z

loop_
_atom_site_label
_atom_site_type_symbol
_atom_site_fract_x
_atom_site_fract_y
_atom_site_fract_z
_atom_site_occupancy
_atom_site_U_iso_or_equiv
Zn2 Zn+2 0 0 0 1 0.0
P2 P+5 0.28173 0.22986 0.2689 1 0.0
Zn1 Zn+2 0.5 0.5 0.5 1 0.0
O13 O-2 0.782 0.6692 0.2773 1 0.0
O8 O-2 0.3631 -0.0331 0.0279 1 0.0
O10 O-2 0.3362 0.1184 -0.1684 1 0.0
O16 O-2 0.9356 0.1173 0.5691 1 0.0
P1 P+5 0.56083 0.20131 0.52359 1 0.0
Li1 Li+1 0.014 0.295 0.577 1 0.0
O15 O-2 0.9076 0.4262 0.6501 1 0.0
O4 O-2 0.6221 0.1103 0.4223 1 0.0
O2 O-2 0.3875 0.1646 0.4099 1 0.0
O14 O-2 -0.019 0.3168 0.3439 1 0.0
O7 O-2 0.1343 0.1561 0.2133 1 0.0
O9 O-2 0.124 0.0304 -0.1259 1 0.0
O17 O-2 0.6889 0.2994 0.155 1 0.0
O18 O-2 0.2979 0.524 0.0346 1 0.0
P3 P+5 0.28365 0.07014 -0.0476 1 0.0
O3 O-2 0.5832 0.1714 0.6946 1 0.0
O1 O-2 0.6096 0.3443 0.5438 1 0.0
Zn3 Zn+2 0.47896 0.04811 0.76061 1 0.0
O11 O-2 0.5553 0.4979 0.2851 1 0.0
O5 O-2 0.3298 0.2001 0.1121 1 0.0
O12 O-2 0.8843 0.1447 0.8893 1 0.0
O6 O-2 0.3094 0.3752 0.3399 1 0.0
